data_1555979
loop_
_publ_author_name
'Li, Jen-Yi'
'Chang, Hung-Ing'
'Feng, Chieh-Ning'
'Wu, Yao-Ting'

_publ_section_title
;
 Rotation of Aryl Groups in 9,10-Diarylphenanthrenes: Does the Rotational
 Barrier Become Lower as the Backbone Becomes More Crowded?
;
_journal_issue 24
_journal_name_full 'Organic letters'
_journal_page_first 6444
_journal_page_last 6447
_journal_paper_doi 10.1021/acs.orglett.6b03343
_journal_volume 18
_journal_year 2016
_chemical_formula_sum 'C34 H34'
_chemical_formula_weight 442.61
_space_group_crystal_system monoclinic
_space_group_IT_number 14
_space_group_name_Hall '-P 2yn'
_space_group_name_H-M_alt 'P 1 21/n 1'
_atom_sites_solution_hydrogens geom
_audit_creation_method SHELXL-2014/6
_cell_angle_alpha 90
_cell_angle_beta 106.043(2)
_cell_angle_gamma 90
_cell_formula_units_Z 4
_cell_length_a 10.7240(10)
_cell_length_b 14.6596(14)
_cell_length_c 15.9412(15)
_cell_measurement_reflns_used 5183
_cell_measurement_temperature 100(2)
_cell_measurement_theta_max 26.3381
_cell_measurement_theta_min 2.4157
_cell_volume 2408.5(4)
_computing_cell_refinement 'SAINT V8.34A (Bruker AXS Inc., 2013)'
_computing_data_collection 'Bruker APEX2'
_computing_data_reduction 'SAINT V8.34A (Bruker AXS Inc., 2013)'
_computing_molecular_graphics 'Bruker SHELXTL'
_computing_publication_material 'Bruker SHELXTL'
_computing_structure_refinement 'SHELXL-2014/6 (Sheldrick, 2014)'
_computing_structure_solution 'SHELXS-97 (Sheldrick 2008)'
_diffrn_ambient_temperature 100(2)
_diffrn_detector_area_resol_mean 8.3333
_diffrn_measured_fraction_theta_full 0.999
_diffrn_measured_fraction_theta_max 0.998
_diffrn_measurement_device_type 'Bruker APEX-II CCD'
_diffrn_measurement_method '\f and \w scans'
_diffrn_radiation_type MoK\a
_diffrn_radiation_wavelength 0.71073
_diffrn_reflns_av_R_equivalents 0.0379
_diffrn_reflns_av_unetI/netI 0.0334
_diffrn_reflns_Laue_measured_fraction_full 0.999
_diffrn_reflns_Laue_measured_fraction_max 0.998
_diffrn_reflns_limit_h_max 13
_diffrn_reflns_limit_h_min -13
_diffrn_reflns_limit_k_max 18
_diffrn_reflns_limit_k_min -14
_diffrn_reflns_limit_l_max 20
_diffrn_reflns_limit_l_min -17
_diffrn_reflns_number 20887
_diffrn_reflns_point_group_measured_fraction_full 0.999
_diffrn_reflns_point_group_measured_fraction_max 0.998
_diffrn_reflns_theta_full 25.242
_diffrn_reflns_theta_max 26.492
_diffrn_reflns_theta_min 1.923
_exptl_absorpt_coefficient_mu 0.068
_exptl_absorpt_correction_T_max 0.9485
_exptl_absorpt_correction_T_min 0.9088
_exptl_absorpt_correction_type multi-scan
_exptl_absorpt_process_details 'SADABS V2014/4 (Bruker AXS Inc.)'
_exptl_crystal_colour Colorless
_exptl_crystal_density_diffrn 1.221
_exptl_crystal_density_meas ?
_exptl_crystal_density_method 'not measured'
_exptl_crystal_description Lump
_exptl_crystal_F_000 952
_exptl_crystal_size_max 0.30
_exptl_crystal_size_mid 0.22
_exptl_crystal_size_min 0.20
_refine_diff_density_max 0.573
_refine_diff_density_min -0.285
_refine_diff_density_rms 0.046
_refine_ls_extinction_method none
_refine_ls_goodness_of_fit_ref 1.051
_refine_ls_hydrogen_treatment constr
_refine_ls_matrix_type full
_refine_ls_number_parameters 315
_refine_ls_number_reflns 4979
_refine_ls_number_restraints 0
_refine_ls_restrained_S_all 1.051
_refine_ls_R_factor_all 0.0621
_refine_ls_R_factor_gt 0.0477
_refine_ls_shift/su_max 0.000
_refine_ls_shift/su_mean 0.000
_refine_ls_structure_factor_coef Fsqd
_refine_ls_weighting_details 'w=1/[\s^2^(Fo^2^)+(0.0592P)^2^+1.1088P] where P=(Fo^2^+2Fc^2^)/3'
_refine_ls_weighting_scheme calc
_refine_ls_wR_factor_gt 0.1194
_refine_ls_wR_factor_ref 0.1281
_reflns_Friedel_coverage 0.000
_reflns_number_gt 3972
_reflns_number_total 4979
_reflns_threshold_expression 'I > 2\s(I)'
_cod_data_source_file ol6b03343_si_005.cif
_cod_data_source_block mo_160801lt_0m
_cod_depositor_comments
;
The following automatic conversions were performed:

data item '_exptl_crystal_density_meas' value 'not measured' was
changed to '?' -- the value is perceived as not measured.

Automatic conversion script
Id: cif_fix_values 6909 2019-04-08 15:41:33Z antanas 
;
_cod_original_sg_symbol_H-M 'P 21/n'
_cod_database_code 1555979
_shelx_space_group_comment
;
The symmetry employed for this shelxl refinement is uniquely defined
by the following loop, which should always be used as a source of
symmetry information in preference to the above space-group names.
They are only intended as comments.
;
_shelxl_version_number 2014/6

loop_
_space_group_symop_operation_xyz
'x, y, z'
'-x+1/2, y+1/2, -z+1/2'
'-x, -y, -z'
'x-1/2, -y-1/2, z-1/2'

loop_
_atom_site_label
_atom_site_type_symbol
_atom_site_fract_x
_atom_site_fract_y
_atom_site_fract_z
_atom_site_U_iso_or_equiv
_atom_site_adp_type
_atom_site_occupancy
_atom_site_site_symmetry_order
_atom_site_calc_flag
_atom_site_refinement_flags_posn
_atom_site_refinement_flags_adp
C1 C 0.00460(16) 0.67311(13) -0.10131(11) 0.0272(4) Uani 1 1 d . .
H29 H 0.0427 0.7016 -0.1441 0.041 Uiso 1 1 calc R U
H1 H -0.0646 0.7122 -0.0921 0.041 Uiso 1 1 calc R U
H28 H -0.0315 0.6135 -0.1231 0.041 Uiso 1 1 calc R U
C2 C 0.10829(15) 0.66088(11) -0.01580(10) 0.0180(3) Uani 1 1 d . .
C3 C 0.23350(14) 0.68786(10) -0.00884(9) 0.0171(3) Uani 1 1 d . .
H14 H 0.2521 0.7164 -0.0575 0.021 Uiso 1 1 calc R U
C4 C 0.33509(14) 0.67475(10) 0.06772(9) 0.0139(3) Uani 1 1 d . .
C5 C 0.46594(14) 0.70649(10) 0.07400(9) 0.0140(3) Uani 1 1 d . .
C6 C 0.56561(14) 0.69344(10) 0.15228(9) 0.0144(3) Uani 1 1 d . .
C7 C 0.54100(14) 0.62785(10) 0.21490(9) 0.0146(3) Uani 1 1 d . .
C8 C 0.65521(14) 0.57776(10) 0.27198(10) 0.0191(3) Uani 1 1 d . .
C9 C 0.69513(17) 0.58976(12) 0.36287(11) 0.0273(4) Uani 1 1 d . .
H3 H 0.6446 0.6270 0.3896 0.033 Uiso 1 1 calc R U
C10 C 0.80573(19) 0.54891(14) 0.41436(13) 0.0367(5) Uani 1 1 d . .
H34 H 0.8317 0.5585 0.4757 0.044 Uiso 1 1 calc R U
C11 C 0.87747(19) 0.49439(14) 0.37587(14) 0.0415(5) Uani 1 1 d . .
H2 H 0.9546 0.4668 0.4108 0.050 Uiso 1 1 calc R U
C12 C 0.49589(15) 0.75215(10) 0.00463(9) 0.0165(3) Uani 1 1 d . .
H4 H 0.4297 0.7597 -0.0486 0.020 Uiso 1 1 calc R U
C13 C 0.61724(15) 0.78635(10) 0.01071(9) 0.0169(3) Uani 1 1 d . .
C14 C 0.71426(14) 0.78089(10) 0.09130(10) 0.0164(3) Uani 1 1 d . .
C15 C 0.68747(14) 0.73767(10) 0.16206(9) 0.0153(3) Uani 1 1 d . .
C16 C 0.78729(15) 0.74522(11) 0.24988(10) 0.0201(3) Uani 1 1 d . .
H5 H 0.8503 0.6955 0.2563 0.030 Uiso 1 1 calc R U
H7 H 0.7439 0.7412 0.2964 0.030 Uiso 1 1 calc R U
H6 H 0.8323 0.8039 0.2538 0.030 Uiso 1 1 calc R U
C17 C 0.84524(15) 0.82388(11) 0.10083(10) 0.0212(3) Uani 1 1 d . .
H10 H 0.8478 0.8841 0.1279 0.032 Uiso 1 1 calc R U
H9 H 0.8600 0.8304 0.0431 0.032 Uiso 1 1 calc R U
H8 H 0.9130 0.7851 0.1377 0.032 Uiso 1 1 calc R U
C18 C 0.64232(16) 0.83292(12) -0.06728(10) 0.0223(4) Uani 1 1 d . .
H13 H 0.5628 0.8325 -0.1158 0.033 Uiso 1 1 calc R U
H11 H 0.7111 0.8005 -0.0846 0.033 Uiso 1 1 calc R U
H12 H 0.6693 0.8961 -0.0522 0.033 Uiso 1 1 calc R U
C19 C 0.07805(14) 0.62490(10) 0.05832(10) 0.0175(3) Uani 1 1 d . .
C20 C 0.17447(14) 0.61532(10) 0.13654(10) 0.0163(3) Uani 1 1 d . .
C21 C 0.13375(16) 0.59370(12) 0.21801(10) 0.0226(4) Uani 1 1 d . .
H15 H 0.0483 0.6205 0.2132 0.034 Uiso 1 1 calc R U
H16 H 0.1974 0.6192 0.2691 0.034 Uiso 1 1 calc R U
H17 H 0.1292 0.5274 0.2245 0.034 Uiso 1 1 calc R U
C22 C 0.30704(14) 0.63242(10) 0.13984(9) 0.0142(3) Uani 1 1 d . .
C23 C 0.41749(14) 0.59973(10) 0.21009(9) 0.0146(3) Uani 1 1 d . .
C24 C 0.39504(14) 0.52267(11) 0.26637(10) 0.0168(3) Uani 1 1 d . .
C25 C 0.40081(15) 0.53699(12) 0.35407(10) 0.0226(4) Uani 1 1 d . .
H24 H 0.4270 0.5950 0.3795 0.027 Uiso 1 1 calc R U
C26 C 0.36931(17) 0.46865(13) 0.40471(11) 0.0292(4) Uani 1 1 d . .
H23 H 0.3737 0.4799 0.4641 0.035 Uiso 1 1 calc R U
C27 C 0.33161(17) 0.38428(13) 0.36844(12) 0.0321(4) Uani 1 1 d . .
H22 H 0.3076 0.3376 0.4023 0.039 Uiso 1 1 calc R U
C28 C 0.32892(16) 0.36799(12) 0.28272(12) 0.0284(4) Uani 1 1 d . .
H21 H 0.3043 0.3093 0.2585 0.034 Uiso 1 1 calc R U
C29 C 0.36150(15) 0.43570(11) 0.23048(10) 0.0207(3) Uani 1 1 d . .
C30 C 0.36185(18) 0.41194(12) 0.13988(11) 0.0289(4) Uani 1 1 d . .
H20 H 0.3452 0.4669 0.1035 0.043 Uiso 1 1 calc R U
H18 H 0.2940 0.3667 0.1161 0.043 Uiso 1 1 calc R U
H19 H 0.4466 0.3866 0.1403 0.043 Uiso 1 1 calc R U
C31 C -0.05990(15) 0.59661(12) 0.05044(11) 0.0232(4) Uani 1 1 d . .
H26 H -0.0619 0.5574 0.0999 0.035 Uiso 1 1 calc R U
H27 H -0.0944 0.5630 -0.0042 0.035 Uiso 1 1 calc R U
H25 H -0.1130 0.6510 0.0505 0.035 Uiso 1 1 calc R U
C32 C 0.72663(16) 0.52017(11) 0.23276(12) 0.0266(4) Uani 1 1 d . .
C33 C 0.83957(18) 0.47878(13) 0.28721(15) 0.0381(5) Uani 1 1 d . .
H30 H 0.8901 0.4396 0.2621 0.046 Uiso 1 1 calc R U
C34 C 0.68714(19) 0.50275(13) 0.13648(13) 0.0342(4) Uani 1 1 d . .
H33 H 0.5941 0.4893 0.1170 0.051 Uiso 1 1 calc R U
H32 H 0.7360 0.4507 0.1235 0.051 Uiso 1 1 calc R U
H31 H 0.7055 0.5569 0.1059 0.051 Uiso 1 1 calc R U

loop_
_atom_site_aniso_label
_atom_site_aniso_U_11
_atom_site_aniso_U_22
_atom_site_aniso_U_33
_atom_site_aniso_U_23
_atom_site_aniso_U_13
_atom_site_aniso_U_12
C1 0.0192(9) 0.0359(10) 0.0229(8) 0.0012(7) -0.0002(7) -0.0017(7)
C2 0.0163(8) 0.0172(8) 0.0184(7) -0.0032(6) 0.0013(6) 0.0016(6)
C3 0.0183(8) 0.0177(8) 0.0151(7) -0.0009(6) 0.0044(6) 0.0003(6)
C4 0.0148(7) 0.0118(7) 0.0149(7) -0.0028(5) 0.0036(6) 0.0010(5)
C5 0.0146(7) 0.0129(7) 0.0149(7) -0.0022(5) 0.0047(6) 0.0014(5)
C6 0.0154(7) 0.0131(7) 0.0149(7) -0.0022(6) 0.0043(6) 0.0009(6)
C7 0.0165(7) 0.0136(7) 0.0128(7) -0.0022(5) 0.0024(6) 0.0000(6)
C8 0.0140(8) 0.0148(8) 0.0263(8) 0.0050(6) 0.0019(6) -0.0035(6)
C9 0.0245(9) 0.0243(9) 0.0269(8) 0.0099(7) -0.0036(7) -0.0080(7)
C10 0.0303(10) 0.0341(11) 0.0362(10) 0.0159(8) -0.0068(8) -0.0090(8)
C11 0.0216(10) 0.0357(11) 0.0580(13) 0.0269(10) -0.0042(9) -0.0066(8)
C12 0.0184(8) 0.0170(8) 0.0132(7) -0.0011(6) 0.0027(6) 0.0005(6)
C13 0.0203(8) 0.0152(8) 0.0163(7) -0.0008(6) 0.0068(6) -0.0001(6)
C14 0.0154(8) 0.0129(7) 0.0213(7) -0.0019(6) 0.0058(6) 0.0010(6)
C15 0.0154(7) 0.0120(7) 0.0178(7) -0.0005(6) 0.0036(6) 0.0018(5)
C16 0.0179(8) 0.0192(8) 0.0203(8) 0.0008(6) 0.0005(6) -0.0035(6)
C17 0.0183(8) 0.0212(8) 0.0246(8) 0.0002(6) 0.0065(6) -0.0022(6)
C18 0.0244(9) 0.0248(9) 0.0186(8) 0.0031(6) 0.0077(7) -0.0035(7)
C19 0.0141(8) 0.0155(8) 0.0227(8) -0.0030(6) 0.0045(6) 0.0013(6)
C20 0.0169(8) 0.0127(7) 0.0201(7) -0.0004(6) 0.0063(6) 0.0016(6)
C21 0.0186(8) 0.0270(9) 0.0248(8) 0.0041(7) 0.0102(7) 0.0034(6)
C22 0.0143(7) 0.0124(7) 0.0156(7) -0.0024(6) 0.0037(6) 0.0004(6)
C23 0.0164(7) 0.0136(7) 0.0137(7) -0.0023(5) 0.0038(6) 0.0005(6)
C24 0.0116(7) 0.0182(8) 0.0192(7) 0.0037(6) 0.0021(6) -0.0001(6)
C25 0.0192(8) 0.0273(9) 0.0202(8) 0.0036(7) 0.0038(6) -0.0017(7)
C26 0.0222(9) 0.0408(11) 0.0246(9) 0.0141(8) 0.0063(7) 0.0023(8)
C27 0.0219(9) 0.0343(11) 0.0393(10) 0.0217(8) 0.0068(8) 0.0008(7)
C28 0.0159(8) 0.0188(9) 0.0465(11) 0.0082(8) 0.0020(7) -0.0007(6)
C29 0.0125(7) 0.0185(8) 0.0278(8) 0.0023(6) 0.0001(6) 0.0015(6)
C30 0.0274(9) 0.0239(9) 0.0329(9) -0.0037(7) 0.0042(7) -0.0009(7)
C31 0.0148(8) 0.0256(9) 0.0281(8) 0.0004(7) 0.0045(7) -0.0004(6)
C32 0.0185(8) 0.0167(8) 0.0460(10) 0.0070(7) 0.0115(8) -0.0013(6)
C33 0.0227(9) 0.0221(9) 0.0740(15) 0.0134(9) 0.0209(10) 0.0007(7)
C34 0.0336(10) 0.0264(10) 0.0514(12) -0.0045(8) 0.0268(9) 0.0003(8)

loop_
_atom_type_symbol
_atom_type_description
_atom_type_scat_dispersion_real
_atom_type_scat_dispersion_imag
_atom_type_scat_source
C C 0.0033 0.0016 'International Tables Vol C Tables 4.2.6.8 and 6.1.1.4'
H H 0.0000 0.0000 'International Tables Vol C Tables 4.2.6.8 and 6.1.1.4'

loop_
_geom_angle_atom_site_label_1
_geom_angle_atom_site_label_2
_geom_angle_atom_site_label_3
_geom_angle
C2 C1 H29 109.5
C2 C1 H1 109.5
H29 C1 H1 109.5
C2 C1 H28 109.5
H29 C1 H28 109.5
H1 C1 H28 109.5
C3 C2 C19 119.04(14)
C3 C2 C1 119.80(14)
C19 C2 C1 121.13(14)
C2 C3 C4 122.40(14)
C2 C3 H14 118.8
C4 C3 H14 118.8
C3 C4 C22 118.61(13)
C3 C4 C5 121.12(13)
C22 C4 C5 120.23(13)
C12 C5 C6 118.56(13)
C12 C5 C4 121.63(13)
C6 C5 C4 119.79(13)
C5 C6 C15 118.73(13)
C5 C6 C7 117.17(13)
C15 C6 C7 123.82(13)
C23 C7 C6 120.95(13)
C23 C7 C8 120.11(13)
C6 C7 C8 117.71(13)
C32 C8 C9 119.26(16)
C32 C8 C7 118.73(14)
C9 C8 C7 121.97(15)
C10 C9 C8 121.79(19)
C10 C9 H3 119.1
C8 C9 H3 119.1
C11 C10 C9 119.01(19)
C11 C10 H34 120.5
C9 C10 H34 120.5
C10 C11 C33 120.98(18)
C10 C11 H2 119.5
C33 C11 H2 119.5
C13 C12 C5 122.50(14)
C13 C12 H4 118.7
C5 C12 H4 118.7
C12 C13 C14 119.24(13)
C12 C13 C18 119.29(13)
C14 C13 C18 121.40(14)
C15 C14 C13 119.82(13)
C15 C14 C17 120.25(13)
C13 C14 C17 119.91(13)
C14 C15 C6 120.40(13)
C14 C15 C16 117.72(13)
C6 C15 C16 121.74(13)
C15 C16 H5 109.5
C15 C16 H7 109.5
H5 C16 H7 109.5
C15 C16 H6 109.5
H5 C16 H6 109.5
H7 C16 H6 109.5
C14 C17 H10 109.5
C14 C17 H9 109.5
H10 C17 H9 109.5
C14 C17 H8 109.5
H10 C17 H8 109.5
H9 C17 H8 109.5
C13 C18 H13 109.5
C13 C18 H11 109.5
H13 C18 H11 109.5
C13 C18 H12 109.5
H13 C18 H12 109.5
H11 C18 H12 109.5
C20 C19 C2 120.19(14)
C20 C19 C31 121.11(14)
C2 C19 C31 118.70(13)
C19 C20 C22 120.06(14)
C19 C20 C21 118.13(13)
C22 C20 C21 121.65(13)
C20 C21 H15 109.5
C20 C21 H16 109.5
H15 C21 H16 109.5
C20 C21 H17 109.5
H15 C21 H17 109.5
H16 C21 H17 109.5
C4 C22 C20 118.75(13)
C4 C22 C23 117.18(13)
C20 C22 C23 123.73(13)
C7 C23 C22 120.59(13)
C7 C23 C24 120.33(13)
C22 C23 C24 118.19(13)
C25 C24 C29 118.68(14)
C25 C24 C23 120.93(14)
C29 C24 C23 120.32(13)
C26 C25 C24 121.56(16)
C26 C25 H24 119.2
C24 C25 H24 119.2
C27 C26 C25 119.68(17)
C27 C26 H23 120.2
C25 C26 H23 120.2
C26 C27 C28 119.62(16)
C26 C27 H22 120.2
C28 C27 H22 120.2
C27 C28 C29 121.74(17)
C27 C28 H21 119.1
C29 C28 H21 119.1
C28 C29 C24 118.65(15)
C28 C29 C30 118.66(16)
C24 C29 C30 122.68(15)
C29 C30 H20 109.5
C29 C30 H18 109.5
H20 C30 H18 109.5
C29 C30 H19 109.5
H20 C30 H19 109.5
H18 C30 H19 109.5
C19 C31 H26 109.5
C19 C31 H27 109.5
H26 C31 H27 109.5
C19 C31 H25 109.5
H26 C31 H25 109.5
H27 C31 H25 109.5
C8 C32 C33 117.76(18)
C8 C32 C34 121.79(15)
C33 C32 C34 120.45(17)
C11 C33 C32 121.15(19)
C11 C33 H30 119.4
C32 C33 H30 119.4
C32 C34 H33 109.5
C32 C34 H32 109.5
H33 C34 H32 109.5
C32 C34 H31 109.5
H33 C34 H31 109.5
H32 C34 H31 109.5

loop_
_geom_bond_atom_site_label_1
_geom_bond_atom_site_label_2
_geom_bond_distance
C1 C2 1.513(2)
C1 H29 0.9800
C1 H1 0.9800
C1 H28 0.9800
C2 C3 1.375(2)
C2 C19 1.411(2)
C3 C4 1.407(2)
C3 H14 0.9500
C4 C22 1.410(2)
C4 C5 1.455(2)
C5 C12 1.404(2)
C5 C6 1.414(2)
C6 C15 1.428(2)
C6 C7 1.462(2)
C7 C23 1.369(2)
C7 C8 1.500(2)
C8 C32 1.398(2)
C8 C9 1.404(2)
C9 C10 1.379(2)
C9 H3 0.9500
C10 C11 1.367(3)
C10 H34 0.9500
C11 C33 1.378(3)
C11 H2 0.9500
C12 C13 1.373(2)
C12 H4 0.9500
C13 C14 1.414(2)
C13 C18 1.506(2)
C14 C15 1.391(2)
C14 C17 1.508(2)
C15 C16 1.513(2)
C16 H5 0.9800
C16 H7 0.9800
C16 H6 0.9800
C17 H10 0.9800
C17 H9 0.9800
C17 H8 0.9800
C18 H13 0.9800
C18 H11 0.9800
C18 H12 0.9800
C19 C20 1.390(2)
C19 C31 1.508(2)
C20 C22 1.430(2)
C20 C21 1.514(2)
C21 H15 0.9800
C21 H16 0.9800
C21 H17 0.9800
C22 C23 1.467(2)
C23 C24 1.503(2)
C24 C25 1.398(2)
C24 C29 1.403(2)
C25 C26 1.386(2)
C25 H24 0.9500
C26 C27 1.378(3)
C26 H23 0.9500
C27 C28 1.380(3)
C27 H22 0.9500
C28 C29 1.401(2)
C28 H21 0.9500
C29 C30 1.487(2)
C30 H20 0.9800
C30 H18 0.9800
C30 H19 0.9800
C31 H26 0.9800
C31 H27 0.9800
C31 H25 0.9800
C32 C33 1.417(3)
C32 C34 1.497(3)
C33 H30 0.9500
C34 H33 0.9800
C34 H32 0.9800
C34 H31 0.9800
